data_4507655
loop_
_publ_author_name
'Stilinovi\'c, Vladimir'
'Kaitner, Branko'

_publ_section_title
;
 Structural and Thermodynamic Insight into Solid State Phase Transition
 Mechanism of a 1,3,3&#x2032;-Triketone
;
_journal_issue 4
_journal_name_full 'Crystal Growth &amp; Design'
_journal_page_first 1703
_journal_paper_doi 10.1021/cg400016z
_journal_volume 13
_journal_year 2013
_chemical_formula_moiety 'C19 H32 O3'
_chemical_formula_sum 'C19 H32 O3'
_chemical_formula_weight 308.45
_chemical_name_systematic
;
dipivaloyl-3-cyclopentylpropanoylmethane
;
_space_group_IT_number 2
_symmetry_cell_setting triclinic
_symmetry_space_group_name_Hall '-P 1'
_symmetry_space_group_name_H-M 'P -1'
_atom_sites_solution_hydrogens geom
_atom_sites_solution_primary direct
_atom_sites_solution_secondary difmap
_audit_creation_date 2013-01-02T14:00:15-00:00
_audit_creation_method 'WinGX routine CIF_UPDATE'
_cell_angle_alpha 90.637(13)
_cell_angle_beta 105.444(16)
_cell_angle_gamma 90.101(15)
_cell_formula_units_Z 4
_cell_length_a 11.1820(16)
_cell_length_b 12.3862(17)
_cell_length_c 14.411(2)
_cell_measurement_reflns_used 132
_cell_measurement_temperature 295(2)
_cell_measurement_theta_max 52.0
_cell_measurement_theta_min 4.6
_cell_volume 1923.7(5)
_computing_structure_refinement 'SHELXL-97 (Sheldrick, 1997)'
_computing_structure_solution 'SHELXS-97 (Sheldrick, 1990)'
_diffrn_ambient_temperature 295(2)
_diffrn_measured_fraction_theta_full 0.878
_diffrn_measured_fraction_theta_max 0.878
_diffrn_measurement_device_type
;
Oxford Diffraction Xcalibur CCD
diffractometer
;
_diffrn_measurement_method '\w scan'
_diffrn_radiation_monochromator graphite
_diffrn_radiation_source 'fine-focus sealed tube'
_diffrn_radiation_type MoK\a
_diffrn_radiation_wavelength 0.71073
_diffrn_reflns_av_R_equivalents 0.0456
_diffrn_reflns_av_unetI/netI 0.1135
_diffrn_reflns_limit_h_max 13
_diffrn_reflns_limit_h_min -13
_diffrn_reflns_limit_k_max 14
_diffrn_reflns_limit_k_min -13
_diffrn_reflns_limit_l_max 17
_diffrn_reflns_limit_l_min -17
_diffrn_reflns_number 11927
_diffrn_reflns_theta_full 25
_diffrn_reflns_theta_max 25
_diffrn_reflns_theta_min 3.78
_diffrn_standards_number 27
_exptl_absorpt_coefficient_mu 0.07
_exptl_absorpt_correction_type none
_exptl_crystal_colour colourless
_exptl_crystal_density_diffrn 1.065
_exptl_crystal_density_method 'not measured'
_exptl_crystal_description block
_exptl_crystal_F_000 680
_exptl_crystal_size_max 0.36
_exptl_crystal_size_mid 0.27
_exptl_crystal_size_min 0.19
_refine_diff_density_max 0.256
_refine_diff_density_min -0.21
_refine_diff_density_rms 0.048
_refine_ls_extinction_method none
_refine_ls_goodness_of_fit_ref 0.89
_refine_ls_hydrogen_treatment constr
_refine_ls_matrix_type full
_refine_ls_number_parameters 463
_refine_ls_number_reflns 5961
_refine_ls_number_restraints 52
_refine_ls_restrained_S_all 0.929
_refine_ls_R_factor_all 0.1852
_refine_ls_R_factor_gt 0.0756
_refine_ls_shift/su_max 0.011
_refine_ls_shift/su_mean 0.001
_refine_ls_structure_factor_coef Fsqd
_refine_ls_weighting_details 'calc w=1/[\s^2^(Fo^2^)+(0.1491P)^2^+0.0000P] where P=(Fo^2^+2Fc^2^)/3'
_refine_ls_weighting_scheme calc
_refine_ls_wR_factor_gt 0.2046
_refine_ls_wR_factor_ref 0.2607
_reflns_number_gt 2220
_reflns_number_total 5961
_reflns_threshold_expression >2sigma(I)
_cod_data_source_file cg400016z_si_002.cif
_cod_data_source_block dp(cpp)m_H_295K
_cod_database_code 4507655

loop_
_symmetry_equiv_pos_as_xyz
'x, y, z'
'-x, -y, -z'

loop_
_atom_site_label
_atom_site_type_symbol
_atom_site_fract_x
_atom_site_fract_y
_atom_site_fract_z
_atom_site_U_iso_or_equiv
_atom_site_adp_type
_atom_site_occupancy
_atom_site_symmetry_multiplicity
_atom_site_calc_flag
_atom_site_refinement_flags
_atom_site_disorder_assembly
_atom_site_disorder_group
C26 C 0.1672(5) 0.8576(5) -0.0051(4) 0.143(2) Uani 1 1 d . . .
H26A H 0.1855 0.8497 -0.0662 0.215 Uiso 1 1 calc R . .
H26B H 0.2426 0.853 0.0456 0.215 Uiso 1 1 calc R . .
H26C H 0.1293 0.9265 -0.0017 0.215 Uiso 1 1 calc R . .
C20 C 0.1402(3) 0.7494(3) 0.1943(2) 0.0593(10) Uani 1 1 d . . .
H20 H 0.2249 0.7646 0.1907 0.071 Uiso 1 1 calc R . .
O4 O -0.0482(3) 0.8272(3) 0.1060(2) 0.1008(11) Uani 1 1 d . . .
O6 O 0.0287(3) 0.5844(2) 0.1750(2) 0.0999(10) Uani 1 1 d . . .
C21 C 0.0478(4) 0.7851(3) 0.1017(3) 0.0689(11) Uani 1 1 d . . .
C22 C 0.1155(4) 0.8106(3) 0.2806(3) 0.0694(11) Uani 1 1 d . . .
O5 O 0.0403(3) 0.7717(3) 0.3182(2) 0.1036(10) Uani 1 1 d . . .
C32 C 0.1255(4) 0.6305(3) 0.2084(3) 0.0721(11) Uani 1 1 d . B .
C24 C 0.0787(4) 0.7683(4) 0.0060(3) 0.0801(13) Uani 1 1 d . . .
C28 C 0.1865(4) 0.9118(3) 0.3184(3) 0.0729(11) Uani 1 1 d . . .
C33 C 0.2400(4) 0.5759(3) 0.2688(4) 0.0941(14) Uani 1 1 d . . .
H33A H 0.3106 0.5996 0.247 0.113 Uiso 1 1 calc R A 1
H33B H 0.2534 0.6006 0.3349 0.113 Uiso 1 1 calc R A 1
C29 C 0.2113(4) 0.9827(3) 0.2385(3) 0.1013(15) Uani 1 1 d . . .
H29A H 0.2592 0.9428 0.2037 0.152 Uiso 1 1 calc R . .
H29B H 0.2564 1.0462 0.2668 0.152 Uiso 1 1 calc R . .
H29C H 0.1338 1.0032 0.1953 0.152 Uiso 1 1 calc R . .
C31 C 0.3120(4) 0.8769(4) 0.3838(4) 0.1151(17) Uani 1 1 d . . .
H31A H 0.2988 0.8257 0.4296 0.173 Uiso 1 1 calc R . .
H31B H 0.3552 0.9389 0.4172 0.173 Uiso 1 1 calc R . .
H31C H 0.3607 0.8442 0.3454 0.173 Uiso 1 1 calc R . .
C30 C 0.1181(5) 0.9772(4) 0.3792(4) 0.1265(19) Uani 1 1 d . . .
H30A H 0.0441 1.0074 0.3379 0.19 Uiso 1 1 calc R . .
H30B H 0.171 1.0344 0.4125 0.19 Uiso 1 1 calc R . .
H30C H 0.0963 0.9308 0.4251 0.19 Uiso 1 1 calc R . .
C27 C -0.0393(4) 0.7738(6) -0.0748(3) 0.147(3) Uani 1 1 d . . .
H27A H -0.0833 0.8386 -0.068 0.22 Uiso 1 1 calc R . .
H27B H -0.0905 0.7122 -0.0722 0.22 Uiso 1 1 calc R . .
H27C H -0.0191 0.7741 -0.1355 0.22 Uiso 1 1 calc R . .
C25 C 0.1418(6) 0.6609(5) 0.0008(4) 0.145(2) Uani 1 1 d . . .
H25A H 0.0876 0.6031 0.0077 0.217 Uiso 1 1 calc R . .
H25B H 0.2173 0.6576 0.0515 0.217 Uiso 1 1 calc R . .
H25C H 0.1604 0.6539 -0.0603 0.217 Uiso 1 1 calc R . .
C134 C 0.2380(11) 0.4627(14) 0.2677(9) 0.079(4) Uani 0.49(1) 1 d PU B 1
H13A H 0.2126 0.4397 0.2007 0.095 Uiso 0.49(1) 1 calc PR B 1
H13B H 0.1727 0.4405 0.2964 0.095 Uiso 0.49(1) 1 calc PR B 1
C137 C 0.4314(14) 0.2503(12) 0.4027(12) 0.111(6) Uani 0.49(1) 1 d PDU B 1
H13C H 0.5007 0.2118 0.3896 0.133 Uiso 0.49(1) 1 calc PR B 1
H13D H 0.3901 0.2012 0.4362 0.133 Uiso 0.49(1) 1 calc PR B 1
C135 C 0.3504(12) 0.3999(7) 0.3149(7) 0.070(3) Uani 0.49(1) 1 d PDU B 1
H135 H 0.4104 0.4182 0.2788 0.084 Uiso 0.49(1) 1 calc PR B 1
C139 C 0.4115(11) 0.4388(8) 0.4167(6) 0.083(3) Uani 0.49(1) 1 d PDU B 1
H13E H 0.3496 0.4629 0.4482 0.1 Uiso 0.49(1) 1 calc PR B 1
H13F H 0.4681 0.4981 0.4162 0.1 Uiso 0.49(1) 1 calc PR B 1
C136 C 0.3466(12) 0.2766(8) 0.3129(8) 0.116(3) Uani 0.49(1) 1 d PDU B 1
H13G H 0.2639 0.2497 0.3091 0.139 Uiso 0.49(1) 1 calc PR B 1
H13H H 0.3739 0.2476 0.2592 0.139 Uiso 0.49(1) 1 calc PR B 1
C138 C 0.4814(15) 0.3423(11) 0.4682(10) 0.137(6) Uani 0.49(1) 1 d PDU B 1
H13I H 0.57 0.3504 0.477 0.164 Uiso 0.49(1) 1 calc PR B 1
H13J H 0.4654 0.3328 0.5306 0.164 Uiso 0.49(1) 1 calc PR B 1
C34 C 0.2067(12) 0.4539(13) 0.2961(12) 0.112(6) Uani 0.51(1) 1 d PD B 2
H34A H 0.1344 0.4561 0.3212 0.134 Uiso 0.51(1) 1 calc PR B 2
H34B H 0.1869 0.4089 0.2385 0.134 Uiso 0.51(1) 1 calc PR B 2
C37 C 0.4107(15) 0.2345(15) 0.4296(13) 0.144(9) Uani 0.51(1) 1 d PDU B 2
H37A H 0.4109 0.1632 0.4011 0.173 Uiso 0.51(1) 1 calc PR B 2
H37B H 0.4274 0.2274 0.4989 0.173 Uiso 0.51(1) 1 calc PR B 2
C36 C 0.2954(10) 0.2859(8) 0.3914(11) 0.126(4) Uani 0.51(1) 1 d PD B 2
H36A H 0.2447 0.2809 0.4363 0.152 Uiso 0.51(1) 1 calc PR B 2
H36B H 0.2513 0.2509 0.3314 0.152 Uiso 0.51(1) 1 calc PR B 2
C38 C 0.5116(8) 0.3101(12) 0.4033(14) 0.158(7) Uani 0.51(1) 1 d PDU B 2
H38A H 0.5689 0.339 0.4612 0.19 Uiso 0.51(1) 1 calc PR B 2
H38B H 0.5583 0.2704 0.3664 0.19 Uiso 0.51(1) 1 calc PR B 2
C39 C 0.4365(10) 0.4023(10) 0.3426(11) 0.121(5) Uani 0.51(1) 1 d PD B 2
H39A H 0.4801 0.4708 0.3569 0.145 Uiso 0.51(1) 1 calc PR B 2
H39B H 0.42 0.3867 0.2742 0.145 Uiso 0.51(1) 1 calc PR B 2
C35 C 0.3194(8) 0.4034(7) 0.3737(11) 0.082(3) Uani 0.51(1) 1 d PD B 2
H35 H 0.333 0.4443 0.4342 0.098 Uiso 0.51(1) 1 calc PR B 2
O3 O 0.5892(4) 0.6745(3) 0.3199(3) 0.1339(14) Uani 1 1 d . . .
C2 C 0.5831(4) 0.8498(3) 0.2061(3) 0.0765(12) Uani 1 1 d . . .
C1 C 0.6420(3) 0.7451(3) 0.1836(3) 0.0690(11) Uani 1 1 d . . .
H1 H 0.7231 0.7602 0.1724 0.083 Uiso 1 1 calc R . .
C5 C 0.6651(4) 0.9349(3) 0.2649(3) 0.0797(12) Uani 1 1 d . . .
O2 O 0.4734(3) 0.6299(3) 0.1038(3) 0.1372(14) Uani 1 1 d . . .
C4 C 0.6565(4) 0.6676(4) 0.2671(4) 0.0931(14) Uani 1 1 d . . .
O1 O 0.4735(3) 0.8628(3) 0.1749(3) 0.1251(13) Uani 1 1 d . . .
C3 C 0.5550(4) 0.6897(4) 0.0930(4) 0.0938(14) Uani 1 1 d . . .
C9 C 0.5791(4) 0.7077(5) -0.0043(3) 0.0980(15) Uani 1 1 d . . .
C13 C 0.7552(4) 0.5850(4) 0.2782(4) 0.1014(15) Uani 1 1 d . . .
H13K H 0.8344 0.6219 0.2895 0.122 Uiso 1 1 calc R . .
H13L H 0.7417 0.5453 0.2179 0.122 Uiso 1 1 calc R . .
C11 C 0.6856(5) 0.6295(5) -0.0072(4) 0.1257(19) Uani 1 1 d . . .
H11A H 0.6984 0.6291 -0.0704 0.188 Uiso 1 1 calc R . .
H11B H 0.6642 0.558 0.0082 0.188 Uiso 1 1 calc R . .
H11C H 0.7603 0.6527 0.039 0.188 Uiso 1 1 calc R . .
C8 C 0.7350(5) 0.9902(4) 0.1992(4) 0.135(2) Uani 1 1 d . . .
H8A H 0.7867 0.9384 0.1787 0.202 Uiso 1 1 calc R . .
H8B H 0.7856 1.0478 0.2342 0.202 Uiso 1 1 calc R . .
H8C H 0.6763 1.0189 0.1439 0.202 Uiso 1 1 calc R . .
C15 C 0.8662(6) 0.4262(5) 0.3700(4) 0.1218(18) Uani 1 1 d D . .
H15 H 0.9439 0.4673 0.3832 0.146 Uiso 1 1 calc R . .
C10 C 0.4618(4) 0.6766(6) -0.0837(4) 0.152(3) Uani 1 1 d . . .
H10A H 0.3951 0.7238 -0.08 0.228 Uiso 1 1 calc R . .
H10B H 0.4391 0.6034 -0.075 0.228 Uiso 1 1 calc R . .
H10C H 0.4779 0.6833 -0.1455 0.228 Uiso 1 1 calc R . .
C14 C 0.7635(5) 0.5054(4) 0.3576(4) 0.1230(19) Uani 1 1 d . . .
H14A H 0.7737 0.545 0.4176 0.148 Uiso 1 1 calc R . .
H14B H 0.6856 0.466 0.3449 0.148 Uiso 1 1 calc R . .
C12 C 0.6164(5) 0.8218(5) -0.0189(4) 0.1194(18) Uani 1 1 d . . .
H12A H 0.5515 0.8702 -0.0135 0.179 Uiso 1 1 calc R . .
H12B H 0.6299 0.8279 -0.0817 0.179 Uiso 1 1 calc R . .
H12C H 0.6914 0.8401 0.0292 0.179 Uiso 1 1 calc R . .
C16 C 0.8783(7) 0.3449(6) 0.4531(4) 0.168(3) Uani 1 1 d D . .
H16A H 0.9218 0.3778 0.5142 0.202 Uiso 1 1 calc R . .
H16B H 0.797 0.3215 0.4571 0.202 Uiso 1 1 calc R . .
C19 C 0.8632(6) 0.3541(5) 0.2891(4) 0.133(2) Uani 1 1 d D . .
H19A H 0.8958 0.39 0.2416 0.159 Uiso 1 1 calc R . .
H19B H 0.7789 0.3306 0.2588 0.159 Uiso 1 1 calc R . .
C7 C 0.5898(5) 1.0161(5) 0.3039(5) 0.163(3) Uani 1 1 d . . .
H7A H 0.5343 1.0527 0.2514 0.245 Uiso 1 1 calc R . .
H7B H 0.6446 1.0678 0.3441 0.245 Uiso 1 1 calc R . .
H7C H 0.5429 0.9796 0.341 0.245 Uiso 1 1 calc R . .
C6 C 0.7656(5) 0.8898(5) 0.3506(4) 0.1322(19) Uani 1 1 d . . .
H6A H 0.7267 0.852 0.3927 0.198 Uiso 1 1 calc R . .
H6B H 0.8148 0.9483 0.3854 0.198 Uiso 1 1 calc R . .
H6C H 0.8179 0.841 0.3273 0.198 Uiso 1 1 calc R . .
C17 C 0.9474(8) 0.2549(7) 0.4306(6) 0.194(4) Uani 1 1 d D . .
H17A H 0.9114 0.1876 0.4443 0.233 Uiso 1 1 calc R . .
H17B H 1.0327 0.2587 0.4695 0.233 Uiso 1 1 calc R . .
C18 C 0.9433(7) 0.2589(5) 0.3307(6) 0.164(3) Uani 1 1 d D . .
H18A H 0.9082 0.1926 0.2981 0.196 Uiso 1 1 calc R . .
H18B H 1.0263 0.268 0.3228 0.196 Uiso 1 1 calc R . .

loop_
_atom_site_aniso_label
_atom_site_aniso_U_11
_atom_site_aniso_U_22
_atom_site_aniso_U_33
_atom_site_aniso_U_23
_atom_site_aniso_U_13
_atom_site_aniso_U_12
C26 0.152(5) 0.180(6) 0.111(4) 0.008(4) 0.060(4) -0.054(5)
C20 0.056(2) 0.066(3) 0.054(2) 0.0067(19) 0.0101(18) 0.0104(19)
O4 0.0789(18) 0.140(3) 0.081(2) 0.0140(18) 0.0168(16) 0.045(2)
O6 0.082(2) 0.083(2) 0.120(3) 0.0131(19) 0.0028(19) -0.0137(18)
C21 0.066(2) 0.078(3) 0.064(3) 0.005(2) 0.021(2) 0.005(2)
C22 0.076(3) 0.073(3) 0.061(2) 0.012(2) 0.020(2) 0.010(2)
O5 0.128(2) 0.106(2) 0.093(2) -0.0054(18) 0.058(2) -0.024(2)
C32 0.063(2) 0.063(3) 0.084(3) 0.009(2) 0.008(2) -0.004(2)
C24 0.070(3) 0.108(4) 0.064(3) 0.005(2) 0.021(2) 0.010(3)
C28 0.079(3) 0.063(3) 0.071(3) 0.000(2) 0.011(2) 0.001(2)
C33 0.092(3) 0.059(3) 0.118(4) 0.015(3) 0.004(3) 0.005(2)
C29 0.135(4) 0.065(3) 0.095(3) 0.013(3) 0.016(3) -0.016(3)
C31 0.088(3) 0.125(4) 0.110(4) 0.017(3) -0.014(3) -0.006(3)
C30 0.130(4) 0.127(5) 0.126(4) -0.049(4) 0.043(4) -0.007(4)
C27 0.094(3) 0.274(8) 0.063(3) -0.004(4) 0.004(3) 0.005(4)
C25 0.179(6) 0.166(6) 0.103(4) -0.021(4) 0.063(4) 0.033(5)
C134 0.057(6) 0.074(8) 0.088(6) 0.001(6) -0.011(6) -0.018(6)
C137 0.092(9) 0.074(8) 0.143(10) 0.017(7) -0.012(7) 0.042(7)
C135 0.070(6) 0.061(5) 0.081(6) 0.011(5) 0.021(5) -0.009(5)
C139 0.083(3) 0.083(3) 0.084(3) 0.0013(11) 0.0220(13) 0.0007(11)
C136 0.135(7) 0.097(7) 0.112(7) -0.009(6) 0.026(7) 0.008(6)
C138 0.143(9) 0.133(10) 0.133(9) 0.021(7) 0.034(7) 0.022(8)
C34 0.085(8) 0.059(6) 0.209(15) 0.063(8) 0.066(8) 0.014(6)
C37 0.182(16) 0.123(13) 0.140(12) 0.071(11) 0.063(12) -0.016(10)
C36 0.098(8) 0.087(8) 0.187(13) 0.053(8) 0.023(8) 0.010(6)
C38 0.031(4) 0.114(10) 0.31(2) 0.060(12) 0.000(8) -0.009(6)
C39 0.065(6) 0.123(9) 0.179(13) 0.052(9) 0.040(7) 0.019(7)
C35 0.067(6) 0.047(5) 0.137(9) 0.010(6) 0.037(7) 0.001(4)
O3 0.153(3) 0.136(3) 0.144(3) 0.024(2) 0.093(3) 0.021(3)
C2 0.062(3) 0.079(3) 0.090(3) -0.018(3) 0.023(2) -0.009(2)
C1 0.065(2) 0.073(3) 0.074(3) -0.005(2) 0.028(2) -0.001(2)
C5 0.077(3) 0.072(3) 0.100(3) -0.011(3) 0.041(3) 0.002(2)
O2 0.124(3) 0.151(3) 0.152(3) -0.044(3) 0.065(3) -0.071(3)
C4 0.097(3) 0.092(3) 0.109(4) 0.004(3) 0.059(3) 0.012(3)
O1 0.0644(19) 0.141(3) 0.158(3) -0.046(3) 0.011(2) 0.009(2)
C3 0.082(3) 0.101(4) 0.107(4) -0.018(3) 0.043(3) -0.011(3)
C9 0.086(3) 0.122(4) 0.091(3) -0.024(3) 0.036(3) -0.018(3)
C13 0.100(3) 0.097(4) 0.113(4) 0.016(3) 0.038(3) 0.009(3)
C11 0.115(4) 0.152(5) 0.128(4) -0.032(4) 0.066(3) -0.001(4)
C8 0.152(5) 0.108(4) 0.159(5) -0.032(4) 0.070(4) -0.048(4)
C15 0.168(5) 0.094(4) 0.108(4) 0.017(4) 0.043(4) 0.018(4)
C10 0.080(3) 0.258(8) 0.107(4) -0.057(5) 0.009(3) -0.062(4)
C14 0.155(5) 0.110(4) 0.118(4) 0.030(3) 0.060(4) 0.024(4)
C12 0.120(4) 0.147(5) 0.087(3) 0.011(3) 0.020(3) -0.001(4)
C16 0.236(7) 0.172(7) 0.109(5) 0.053(5) 0.065(5) 0.053(6)
C19 0.166(5) 0.125(5) 0.097(4) -0.002(4) 0.019(4) 0.018(4)
C7 0.118(4) 0.140(5) 0.246(8) -0.097(5) 0.078(5) -0.017(4)
C6 0.121(4) 0.138(5) 0.123(4) -0.024(4) 0.008(4) -0.011(4)
C17 0.287(10) 0.168(7) 0.154(7) 0.065(6) 0.101(7) 0.090(7)
C18 0.225(7) 0.096(5) 0.168(7) 0.012(5) 0.049(6) 0.027(5)

loop_
_atom_type_symbol
_atom_type_description
_atom_type_scat_dispersion_real
_atom_type_scat_dispersion_imag
_atom_type_scat_source
C C 0.0033 0.0016 'International Tables Vol C Tables 4.2.6.8 and 6.1.1.4'
H H 0 0 'International Tables Vol C Tables 4.2.6.8 and 6.1.1.4'
O O 0.0106 0.006 'International Tables Vol C Tables 4.2.6.8 and 6.1.1.4'

loop_
_geom_angle_atom_site_label_1
_geom_angle_atom_site_label_2
_geom_angle_atom_site_label_3
_geom_angle
C24 C26 H26A 109.5
C24 C26 H26B 109.5
H26A C26 H26B 109.5
C24 C26 H26C 109.5
H26A C26 H26C 109.5
H26B C26 H26C 109.5
C32 C20 C21 109.9(3)
C32 C20 C22 108.4(3)
C21 C20 C22 109.7(3)
C32 C20 H20 109.6
C21 C20 H20 109.6
C22 C20 H20 109.6
O4 C21 C24 121.3(3)
O4 C21 C20 119.3(3)
C24 C21 C20 119.4(3)
O5 C22 C28 122.2(4)
O5 C22 C20 117.5(4)
C28 C22 C20 120.3(4)
O6 C32 C20 121.7(3)
O6 C32 C33 123.5(4)
C20 C32 C33 114.8(4)
C27 C24 C25 109.4(5)
C27 C24 C26 109.7(4)
C25 C24 C26 108.0(4)
C27 C24 C21 109.2(3)
C25 C24 C21 112.2(4)
C26 C24 C21 108.3(4)
C22 C28 C30 110.2(4)
C22 C28 C31 106.9(3)
C30 C28 C31 108.4(4)
C22 C28 C29 113.1(3)
C30 C28 C29 110.0(4)
C31 C28 C29 108.0(4)
C32 C33 C34 110.5(6)
C134 C33 H33A 108.2
C32 C33 H33A 108.2
C34 C33 H33A 128.2
C134 C33 H33B 108.2
C32 C33 H33B 108.2
C34 C33 H33B 91.8
H33A C33 H33B 107.4
C28 C29 H29A 109.5
C28 C29 H29B 109.5
H29A C29 H29B 109.5
C28 C29 H29C 109.5
H29A C29 H29C 109.5
H29B C29 H29C 109.5
C28 C31 H31A 109.5
C28 C31 H31B 109.5
H31A C31 H31B 109.5
C28 C31 H31C 109.5
H31A C31 H31C 109.5
H31B C31 H31C 109.5
C28 C30 H30A 109.5
C28 C30 H30B 109.5
H30A C30 H30B 109.5
C28 C30 H30C 109.5
H30A C30 H30C 109.5
H30B C30 H30C 109.5
C24 C27 H27A 109.5
C24 C27 H27B 109.5
H27A C27 H27B 109.5
C24 C27 H27C 109.5
H27A C27 H27C 109.5
H27B C27 H27C 109.5
C24 C25 H25A 109.5
C24 C25 H25B 109.5
H25A C25 H25B 109.5
C24 C25 H25C 109.5
H25A C25 H25C 109.5
H25B C25 H25C 109.5
C33 C134 C135 121.1(9)
C33 C134 H13A 107.1
C135 C134 H13A 107.1
C33 C134 H13B 107.1
C135 C134 H13B 107.1
H13A C134 H13B 106.8
C136 C137 C138 116.3(11)
C136 C137 H13C 108.2
C138 C137 H13C 108.2
C136 C137 H13D 108.2
C138 C137 H13D 108.2
H13C C137 H13D 107.4
C134 C135 C139 112.9(11)
C134 C135 C136 120.3(10)
C139 C135 C136 109.1(8)
C134 C135 H135 104.2
C139 C135 H135 104.2
C136 C135 H135 104.2
C135 C139 C138 105.7(9)
C135 C139 H13E 110.6
C138 C139 H13E 110.6
C135 C139 H13F 110.6
C138 C139 H13F 110.6
H13E C139 H13F 108.7
C137 C136 C135 102.3(10)
C137 C136 H13G 111.3
C135 C136 H13G 111.3
C137 C136 H13H 111.3
C135 C136 H13H 111.3
H13G C136 H13H 109.2
C137 C138 C139 103.6(10)
C137 C138 H13I 111.1
C139 C138 H13I 111
C137 C138 H13J 111
C139 C138 H13J 111
H13I C138 H13J 109
C35 C34 C33 110.9(9)
C35 C34 H34A 109.5
C33 C34 H34A 109.5
C35 C34 H34B 109.5
C33 C34 H34B 109.5
H34A C34 H34B 108
C36 C37 C38 105.5(10)
C36 C37 H37A 110.6
C38 C37 H37A 110.6
C36 C37 H37B 110.6
C38 C37 H37B 110.6
H37A C37 H37B 108.8
C37 C36 C35 108.7(10)
C37 C36 H36A 110
C35 C36 H36A 110
C37 C36 H36B 110
C35 C36 H36B 110
H36A C36 H36B 108.3
C39 C38 C37 105.2(8)
C39 C38 H38A 110.7
C37 C38 H38A 110.7
C39 C38 H38B 110.7
C37 C38 H38B 110.7
H38A C38 H38B 108.8
C35 C39 C38 102.8(8)
C35 C39 H39A 111.2
C38 C39 H39A 111.2
C35 C39 H39B 111.2
C38 C39 H39B 111.2
H39A C39 H39B 109.1
C39 C35 C36 104.6(9)
C39 C35 C34 112.8(11)
C36 C35 C34 111.4(9)
C39 C35 H35 109.3
C36 C35 H35 109.3
C34 C35 H35 109.3
O1 C2 C5 121.8(4)
O1 C2 C1 119.6(4)
C5 C2 C1 118.6(3)
C4 C1 C2 109.6(3)
C4 C1 C3 107.4(4)
C2 C1 C3 109.6(3)
C4 C1 H1 110.1
C2 C1 H1 110.1
C3 C1 H1 110.1
C2 C5 C7 110.8(4)
C2 C5 C6 113.6(4)
C7 C5 C6 107.9(5)
C2 C5 C8 107.6(4)
C7 C5 C8 110.7(4)
C6 C5 C8 106.2(4)
O3 C4 C13 123.2(4)
O3 C4 C1 120.2(4)
C13 C4 C1 116.6(4)
O2 C3 C9 122.6(5)
O2 C3 C1 118.5(4)
C9 C3 C1 118.9(4)
C12 C9 C3 113.6(4)
C12 C9 C10 109.6(5)
C3 C9 C10 108.8(4)
C12 C9 C11 110.1(4)
C3 C9 C11 104.7(4)
C10 C9 C11 109.8(4)
C4 C13 C14 115.8(4)
C4 C13 H13K 108.3
C14 C13 H13K 108.3
C4 C13 H13L 108.3
C14 C13 H13L 108.3
H13K C13 H13L 107.4
C9 C11 H11A 109.5
C9 C11 H11B 109.5
H11A C11 H11B 109.5
C9 C11 H11C 109.5
H11A C11 H11C 109.5
H11B C11 H11C 109.5
C5 C8 H8A 109.5
C5 C8 H8B 109.5
H8A C8 H8B 109.5
C5 C8 H8C 109.5
H8A C8 H8C 109.5
H8B C8 H8C 109.5
C19 C15 C14 116.9(5)
C19 C15 C16 101.5(5)
C14 C15 C16 115.7(5)
C19 C15 H15 107.4
C14 C15 H15 107.4
C16 C15 H15 107.4
C9 C10 H10A 109.5
C9 C10 H10B 109.5
H10A C10 H10B 109.5
C9 C10 H10C 109.5
H10A C10 H10C 109.5
H10B C10 H10C 109.5
C15 C14 C13 114.9(4)
C15 C14 H14A 108.5
C13 C14 H14A 108.5
C15 C14 H14B 108.5
C13 C14 H14B 108.5
H14A C14 H14B 107.5
C9 C12 H12A 109.5
C9 C12 H12B 109.5
H12A C12 H12B 109.5
C9 C12 H12C 109.5
H12A C12 H12C 109.5
H12B C12 H12C 109.5
C17 C16 C15 106.0(5)
C17 C16 H16A 110.5
C15 C16 H16A 110.5
C17 C16 H16B 110.5
C15 C16 H16B 110.5
H16A C16 H16B 108.7
C15 C19 C18 105.9(5)
C15 C19 H19A 110.6
C18 C19 H19A 110.6
C15 C19 H19B 110.6
C18 C19 H19B 110.6
H19A C19 H19B 108.7
C5 C7 H7A 109.5
C5 C7 H7B 109.5
H7A C7 H7B 109.5
C5 C7 H7C 109.5
H7A C7 H7C 109.5
H7B C7 H7C 109.5
C5 C6 H6A 109.5
C5 C6 H6B 109.5
H6A C6 H6B 109.5
C5 C6 H6C 109.5
H6A C6 H6C 109.5
H6B C6 H6C 109.5
C16 C17 C18 108.4(6)
C16 C17 H17A 110
C18 C17 H17A 110
C16 C17 H17B 110
C18 C17 H17B 110
H17A C17 H17B 108.4
C17 C18 C19 106.9(6)
C17 C18 H18A 110.3
C19 C18 H18A 110.3
C17 C18 H18B 110.3
C19 C18 H18B 110.3
H18A C18 H18B 108.6

loop_
_geom_bond_atom_site_label_1
_geom_bond_atom_site_label_2
_geom_bond_distance
C26 C24 1.521(6)
C26 H26A 0.96
C26 H26B 0.96
C26 H26C 0.96
C20 C32 1.504(5)
C20 C21 1.524(5)
C20 C22 1.537(5)
C20 H20 0.98
O4 C21 1.210(4)
O6 C32 1.202(4)
C21 C24 1.520(5)
C22 O5 1.216(4)
C22 C28 1.500(5)
C32 C33 1.508(5)
C24 C27 1.512(5)
C24 C25 1.518(6)
C28 C30 1.533(6)
C28 C31 1.533(5)
C28 C29 1.538(5)
C33 C134 1.402(16)
C33 C34 1.632(15)
C33 H33A 0.97
C33 H33B 0.97
C29 H29A 0.96
C29 H29B 0.96
C29 H29C 0.96
C31 H31A 0.96
C31 H31B 0.96
C31 H31C 0.96
C30 H30A 0.96
C30 H30B 0.96
C30 H30C 0.96
C27 H27A 0.96
C27 H27B 0.96
C27 H27C 0.96
C25 H25A 0.96
C25 H25B 0.96
C25 H25C 0.96
C134 C135 1.487(17)
C134 H13A 0.97
C134 H13B 0.97
C137 C136 1.427(13)
C137 C138 1.481(16)
C137 H13C 0.97
C137 H13D 0.97
C135 C139 1.516(12)
C135 C136 1.528(12)
C135 H135 0.98
C139 C138 1.518(13)
C139 H13E 0.97
C139 H13F 0.97
C136 H13G 0.97
C136 H13H 0.97
C138 H13I 0.97
C138 H13J 0.97
C34 C35 1.580(14)
C34 H34A 0.97
C34 H34B 0.97
C37 C36 1.417(14)
C37 C38 1.590(14)
C37 H37A 0.97
C37 H37B 0.97
C36 C35 1.515(10)
C36 H36A 0.97
C36 H36B 0.97
C38 C39 1.552(12)
C38 H38A 0.97
C38 H38B 0.97
C39 C35 1.493(11)
C39 H39A 0.97
C39 H39B 0.97
C35 H35 0.98
O3 C4 1.207(4)
C2 O1 1.199(4)
C2 C5 1.493(6)
C2 C1 1.526(5)
C1 C4 1.523(6)
C1 C3 1.557(6)
C1 H1 0.98
C5 C7 1.510(6)
C5 C6 1.543(6)
C5 C8 1.544(6)
O2 C3 1.217(5)
C4 C13 1.484(6)
C3 C9 1.516(6)
C9 C12 1.505(7)
C9 C10 1.539(6)
C9 C11 1.545(6)
C13 C14 1.503(6)
C13 H13K 0.97
C13 H13L 0.97
C11 H11A 0.96
C11 H11B 0.96
C11 H11C 0.96
C8 H8A 0.96
C8 H8B 0.96
C8 H8C 0.96
C15 C19 1.453(7)
C15 C14 1.487(7)
C15 C16 1.551(7)
C15 H15 0.98
C10 H10A 0.96
C10 H10B 0.96
C10 H10C 0.96
C14 H14A 0.97
C14 H14B 0.97
C12 H12A 0.96
C12 H12B 0.96
C12 H12C 0.96
C16 C17 1.440(8)
C16 H16A 0.97
C16 H16B 0.97
C19 C18 1.511(7)
C19 H19A 0.97
C19 H19B 0.97
C7 H7A 0.96
C7 H7B 0.96
C7 H7C 0.96
C6 H6A 0.96
C6 H6B 0.96
C6 H6C 0.96
C17 C18 1.430(8)
C17 H17A 0.97
C17 H17B 0.97
C18 H18A 0.97
C18 H18B 0.97
